data_2227364
loop_
_publ_author_name
'Yan, Qi-dong'
'Xu, Feng'
'Xu, Jun'
'Chen, Jian-jun'

_publ_section_title
;
 <i>N</i>'-[6-(3,5-Dimethylpyrazol-1-yl)-1,2,4,5-tetrazin-3-yl]propanohydrazide
;
_journal_coeditor_code CV2774
_journal_issue 11
_journal_name_full 'Acta Crystallographica Section E'
_journal_page_first o2914
_journal_paper_doi 10.1107/S1600536810041528
_journal_volume 66
_journal_year 2010
_chemical_formula_iupac 'C10 H14 N8 O'
_chemical_formula_moiety 'C10 H14 N8 O'
_chemical_formula_sum 'C10 H14 N8 O'
_chemical_formula_weight 262.29
_chemical_name_systematic
;
<i>N</i>'-[6-(3,5-Dimethylpyrazol-1-yl)-1,2,4,5-tetrazin-3-yl]propanohydrazide
;
_space_group_IT_number 14
_symmetry_cell_setting monoclinic
_symmetry_space_group_name_Hall '-P 2yn'
_symmetry_space_group_name_H-M 'P 1 21/n 1'
_atom_sites_solution_hydrogens geom
_atom_sites_solution_primary direct
_atom_sites_solution_secondary difmap
_audit_creation_method SHELXL-97
_cell_angle_alpha 90.00
_cell_angle_beta 101.243(3)
_cell_angle_gamma 90.00
_cell_formula_units_Z 4
_cell_length_a 10.896(3)
_cell_length_b 8.0354(18)
_cell_length_c 14.805(3)
_cell_measurement_reflns_used 3481
_cell_measurement_temperature 103(2)
_cell_measurement_theta_max 27.49
_cell_measurement_theta_min 3.07
_cell_volume 1271.4(5)
_computing_cell_refinement 'CrystalClear (Rigaku/MSC, 2008)'
_computing_data_collection 'CrystalClear (Rigaku/MSC, 2008)'
_computing_data_reduction 'CrystalClear (Rigaku/MSC, 2008)'
_computing_molecular_graphics 'PLATON (Spek, 2009)'
_computing_publication_material 'SHELXL97 (Sheldrick, 2008)'
_computing_structure_refinement 'SHELXL97 (Sheldrick, 2008)'
_computing_structure_solution 'SHELXS97 (Sheldrick, 2008)'
_diffrn_ambient_temperature 103(2)
_diffrn_detector_area_resol_mean 28.5714
_diffrn_measured_fraction_theta_full 0.991
_diffrn_measured_fraction_theta_max 0.991
_diffrn_measurement_device_type 'Rigaku AFC10/Saturn724+'
_diffrn_measurement_method 'phi and omega scans'
_diffrn_radiation_monochromator graphite
_diffrn_radiation_source 'Rotating Anode'
_diffrn_radiation_type MoK\a
_diffrn_radiation_wavelength 0.71073
_diffrn_reflns_av_R_equivalents 0.0262
_diffrn_reflns_av_sigmaI/netI 0.0256
_diffrn_reflns_limit_h_max 14
_diffrn_reflns_limit_h_min -14
_diffrn_reflns_limit_k_max 9
_diffrn_reflns_limit_k_min -10
_diffrn_reflns_limit_l_max 15
_diffrn_reflns_limit_l_min -19
_diffrn_reflns_number 11006
_diffrn_reflns_theta_full 27.48
_diffrn_reflns_theta_max 27.48
_diffrn_reflns_theta_min 3.17
_diffrn_standards_decay_% 0
_diffrn_standards_interval_count 0
_diffrn_standards_interval_time 0
_diffrn_standards_number 0
_exptl_absorpt_coefficient_mu 0.098
_exptl_absorpt_correction_type none
_exptl_crystal_colour Red
_exptl_crystal_density_diffrn 1.370
_exptl_crystal_density_method 'not measured'
_exptl_crystal_description Block
_exptl_crystal_F_000 552
_exptl_crystal_size_max 0.43
_exptl_crystal_size_mid 0.43
_exptl_crystal_size_min 0.40
_refine_diff_density_max 0.254
_refine_diff_density_min -0.209
_refine_ls_extinction_method none
_refine_ls_goodness_of_fit_ref 1.001
_refine_ls_hydrogen_treatment mixed
_refine_ls_matrix_type full
_refine_ls_number_parameters 183
_refine_ls_number_reflns 2889
_refine_ls_number_restraints 0
_refine_ls_restrained_S_all 1.001
_refine_ls_R_factor_all 0.0469
_refine_ls_R_factor_gt 0.0364
_refine_ls_shift/su_max 0.001
_refine_ls_shift/su_mean 0.000
_refine_ls_structure_factor_coef Fsqd
_refine_ls_weighting_details 'calc w=1/[\s^2^(Fo^2^)+(0.0536P)^2^+0.3560P] where P=(Fo^2^+2Fc^2^)/3'
_refine_ls_weighting_scheme calc
_refine_ls_wR_factor_gt 0.0913
_refine_ls_wR_factor_ref 0.0971
_reflns_number_gt 2449
_reflns_number_total 2889
_reflns_threshold_expression >2sigma(I)
_cod_data_source_file cv2774.cif
_cod_data_source_block I
_cod_original_cell_volume 1271.3(5)
_cod_original_sg_symbol_H-M 'P 21/n'
_cod_database_code 2227364
_cod_database_fobs_code 2227364

loop_
_symmetry_equiv_pos_as_xyz
'x, y, z'
'-x+1/2, y+1/2, -z+1/2'
'-x, -y, -z'
'x-1/2, -y-1/2, z-1/2'

loop_
_atom_site_type_symbol
_atom_site_label
_atom_site_fract_x
_atom_site_fract_y
_atom_site_fract_z
_atom_site_U_iso_or_equiv
_atom_site_adp_type
_atom_site_calc_flag
_atom_site_refinement_flags
_atom_site_occupancy
_atom_site_disorder_assembly
_atom_site_disorder_group
O O17 0.65146(8) 0.86367(11) 0.70314(6) 0.0179(2) Uani d . 1 . .
N N1 0.36485(9) 0.55187(13) 0.58619(7) 0.0181(2) Uani d . 1 . .
N N2 0.48288(9) 0.59455(13) 0.59073(7) 0.0178(2) Uani d . 1 . .
N N4 0.54093(9) 0.41800(13) 0.72319(7) 0.0178(2) Uani d . 1 . .
N N5 0.42231(9) 0.37460(13) 0.71646(7) 0.0180(2) Uani d . 1 . .
N N7 0.21537(9) 0.38630(13) 0.63454(7) 0.0153(2) Uani d . 1 . .
N N8 0.15710(9) 0.34258(13) 0.54720(7) 0.0162(2) Uani d . 1 . .
N N14 0.69045(9) 0.54690(13) 0.65843(7) 0.0150(2) Uani d . 1 . .
N N15 0.72507(9) 0.68179(12) 0.61051(7) 0.0143(2) Uani d . 1 . .
C C3 0.56793(11) 0.51973(14) 0.65674(8) 0.0141(2) Uani d . 1 . .
C C6 0.34064(11) 0.43941(15) 0.64680(8) 0.0144(2) Uani d . 1 . .
C C9 0.04184(11) 0.30101(15) 0.55470(9) 0.0160(3) Uani d . 1 . .
C C10 0.02513(11) 0.31991(16) 0.64640(9) 0.0182(3) Uani d . 1 . .
H H10 -0.0491 0.2986 0.6691 0.022 Uiso calc R 1 . .
C C11 0.13712(11) 0.37494(15) 0.69613(8) 0.0162(3) Uani d . 1 . .
C C12 0.17476(12) 0.42513(18) 0.79463(9) 0.0225(3) Uani d . 1 . .
H H12A 0.1010 0.4254 0.8234 0.027 Uiso calc R 1 . .
H H12B 0.2114 0.5369 0.7983 0.027 Uiso calc R 1 . .
H H12C 0.2366 0.3461 0.8269 0.027 Uiso calc R 1 . .
C C13 -0.04989(11) 0.24561(17) 0.47157(9) 0.0202(3) Uani d . 1 . .
H H13A -0.0168 0.2705 0.4161 0.024 Uiso calc R 1 . .
H H13B -0.1293 0.3045 0.4689 0.024 Uiso calc R 1 . .
H H13C -0.0637 0.1255 0.4752 0.024 Uiso calc R 1 . .
C C16 0.70060(10) 0.83713(14) 0.63648(8) 0.0138(2) Uani d . 1 . .
C C18 0.73811(12) 0.97462(16) 0.57793(9) 0.0204(3) Uani d . 1 . .
H H18A 0.8278 1.0008 0.5999 0.024 Uiso calc R 1 . .
H H18B 0.7275 0.9354 0.5135 0.024 Uiso calc R 1 . .
C C19 0.66242(18) 1.13003(19) 0.58044(13) 0.0396(4) Uani d . 1 . .
H H19A 0.5744 1.1071 0.5539 0.048 Uiso calc R 1 . .
H H19B 0.6936 1.2175 0.5447 0.048 Uiso calc R 1 . .
H H19C 0.6698 1.1669 0.6444 0.048 Uiso calc R 1 . .
H H14N 0.7449(16) 0.507(2) 0.7030(12) 0.032(5) Uiso d . 1 . .
H H15N 0.7596(16) 0.663(2) 0.5615(12) 0.032(4) Uiso d . 1 . .

loop_
_atom_site_aniso_label
_atom_site_aniso_U_11
_atom_site_aniso_U_22
_atom_site_aniso_U_33
_atom_site_aniso_U_12
_atom_site_aniso_U_13
_atom_site_aniso_U_23
O17 0.0174(4) 0.0197(5) 0.0189(4) -0.0030(3) 0.0092(3) -0.0036(4)
N1 0.0153(5) 0.0192(5) 0.0195(5) -0.0025(4) 0.0025(4) 0.0026(4)
N2 0.0153(5) 0.0183(5) 0.0196(5) -0.0022(4) 0.0025(4) 0.0032(4)
N4 0.0142(5) 0.0190(5) 0.0207(5) -0.0005(4) 0.0045(4) 0.0042(4)
N5 0.0161(5) 0.0184(5) 0.0203(5) -0.0011(4) 0.0057(4) 0.0033(4)
N7 0.0141(5) 0.0190(5) 0.0133(5) -0.0019(4) 0.0040(4) -0.0007(4)
N8 0.0158(5) 0.0187(5) 0.0147(5) -0.0018(4) 0.0042(4) -0.0018(4)
N14 0.0139(5) 0.0135(5) 0.0177(5) -0.0003(4) 0.0034(4) 0.0048(4)
N15 0.0170(5) 0.0132(5) 0.0146(5) -0.0019(4) 0.0077(4) 0.0014(4)
C3 0.0164(5) 0.0115(5) 0.0151(6) -0.0001(4) 0.0051(4) -0.0015(4)
C6 0.0138(5) 0.0148(6) 0.0156(6) -0.0012(4) 0.0050(4) -0.0013(4)
C9 0.0143(5) 0.0151(6) 0.0194(6) -0.0003(4) 0.0054(5) 0.0012(5)
C10 0.0162(5) 0.0200(6) 0.0202(6) -0.0010(5) 0.0077(5) 0.0011(5)
C11 0.0172(6) 0.0158(6) 0.0177(6) 0.0010(4) 0.0084(5) 0.0024(5)
C12 0.0227(6) 0.0285(7) 0.0178(6) -0.0022(5) 0.0075(5) -0.0005(5)
C13 0.0171(6) 0.0221(6) 0.0217(6) -0.0034(5) 0.0042(5) -0.0009(5)
C16 0.0105(5) 0.0148(6) 0.0160(6) -0.0013(4) 0.0026(4) 0.0000(4)
C18 0.0224(6) 0.0167(6) 0.0241(7) -0.0016(5) 0.0096(5) 0.0034(5)
C19 0.0561(10) 0.0238(8) 0.0457(10) 0.0138(7) 0.0269(8) 0.0154(7)

loop_
_atom_type_symbol
_atom_type_description
_atom_type_scat_dispersion_real
_atom_type_scat_dispersion_imag
_atom_type_scat_source
C C 0.0033 0.0016 'International Tables Vol C Tables 4.2.6.8 and 6.1.1.4'
H H 0.0000 0.0000 'International Tables Vol C Tables 4.2.6.8 and 6.1.1.4'
N N 0.0061 0.0033 'International Tables Vol C Tables 4.2.6.8 and 6.1.1.4'
O O 0.0106 0.0060 'International Tables Vol C Tables 4.2.6.8 and 6.1.1.4'

loop_
_geom_angle_atom_site_label_1
_geom_angle_atom_site_label_2
_geom_angle_atom_site_label_3
_geom_angle_site_symmetry_1
_geom_angle_site_symmetry_3
_geom_angle
_geom_angle_publ_flag
N2 N1 C6 . . 117.36(10) ?
N1 N2 C3 . . 116.47(10) ?
N5 N4 C3 . . 116.84(10) ?
N4 N5 C6 . . 116.81(10) ?
C11 N7 N8 . . 112.19(10) ?
C11 N7 C6 . . 130.48(10) ?
N8 N7 C6 . . 117.30(9) ?
C9 N8 N7 . . 104.95(10) ?
C3 N14 N15 . . 118.95(10) ?
C3 N14 H14N . . 119.1(12) ?
N15 N14 H14N . . 118.1(12) ?
C16 N15 N14 . . 119.27(10) ?
C16 N15 H15N . . 122.0(11) ?
N14 N15 H15N . . 118.7(11) ?
N14 C3 N2 . . 118.61(11) ?
N14 C3 N4 . . 116.02(10) ?
N2 C3 N4 . . 125.37(11) ?
N5 C6 N1 . . 126.59(11) ?
N5 C6 N7 . . 117.82(11) ?
N1 C6 N7 . . 115.60(10) ?
N8 C9 C10 . . 110.81(11) ?
N8 C9 C13 . . 119.93(11) ?
C10 C9 C13 . . 129.25(11) ?
C11 C10 C9 . . 106.44(11) ?
C11 C10 H10 . . 126.8 ?
C9 C10 H10 . . 126.8 ?
N7 C11 C10 . . 105.61(11) ?
N7 C11 C12 . . 123.07(11) ?
C10 C11 C12 . . 131.24(11) ?
C11 C12 H12A . . 109.5 ?
C11 C12 H12B . . 109.5 ?
H12A C12 H12B . . 109.5 ?
C11 C12 H12C . . 109.5 ?
H12A C12 H12C . . 109.5 ?
H12B C12 H12C . . 109.5 ?
C9 C13 H13A . . 109.5 ?
C9 C13 H13B . . 109.5 ?
H13A C13 H13B . . 109.5 ?
C9 C13 H13C . . 109.5 ?
H13A C13 H13C . . 109.5 ?
H13B C13 H13C . . 109.5 ?
O17 C16 N15 . . 122.06(11) ?
O17 C16 C18 . . 122.90(11) ?
N15 C16 C18 . . 115.04(11) ?
C19 C18 C16 . . 112.53(11) ?
C19 C18 H18A . . 109.1 ?
C16 C18 H18A . . 109.1 ?
C19 C18 H18B . . 109.1 ?
C16 C18 H18B . . 109.1 ?
H18A C18 H18B . . 107.8 ?
C18 C19 H19A . . 109.5 ?
C18 C19 H19B . . 109.5 ?
H19A C19 H19B . . 109.5 ?
C18 C19 H19C . . 109.5 ?
H19A C19 H19C . . 109.5 ?
H19B C19 H19C . . 109.5 ?

loop_
_geom_bond_atom_site_label_1
_geom_bond_atom_site_label_2
_geom_bond_site_symmetry_2
_geom_bond_distance
_geom_bond_publ_flag
O17 C16 . 1.2297(15) ?
N1 N2 . 1.3200(14) ?
N1 C6 . 1.3355(16) ?
N2 C3 . 1.3499(16) ?
N4 N5 . 1.3235(14) ?
N4 C3 . 1.3547(16) ?
N5 C6 . 1.3300(16) ?
N7 C11 . 1.3675(15) ?
N7 N8 . 1.3705(14) ?
N7 C6 . 1.4076(15) ?
N8 C9 . 1.3249(15) ?
N14 C3 . 1.3480(15) ?
N14 N15 . 1.3874(14) ?
N14 H14N . 0.860(18) ?
N15 C16 . 1.3480(16) ?
N15 H15N . 0.893(19) ?
C9 C10 . 1.4128(17) ?
C9 C13 . 1.4940(17) ?
C10 C11 . 1.3698(17) ?
C10 H10 . 0.9500 ?
C11 C12 . 1.4914(18) ?
C12 H12A . 0.9800 ?
C12 H12B . 0.9800 ?
C12 H12C . 0.9800 ?
C13 H13A . 0.9800 ?
C13 H13B . 0.9800 ?
C13 H13C . 0.9800 ?
C16 C18 . 1.5091(17) ?
C18 C19 . 1.501(2) ?
C18 H18A . 0.9900 ?
C18 H18B . 0.9900 ?
C19 H19A . 0.9800 ?
C19 H19B . 0.9800 ?
C19 H19C . 0.9800 ?

loop_
_geom_hbond_atom_site_label_D
_geom_hbond_atom_site_label_H
_geom_hbond_atom_site_label_A
_geom_hbond_site_symmetry_A
_geom_hbond_distance_DH
_geom_hbond_distance_HA
_geom_hbond_distance_DA
_geom_hbond_angle_DHA
N14 H14N O17 2_646 0.859(17) 1.980(17) 2.821(2) 166(2)
N15 H15N N8 3_666 0.893(18) 1.996(18) 2.882(2) 171(2)

loop_
_geom_torsion_atom_site_label_1
_geom_torsion_atom_site_label_2
_geom_torsion_atom_site_label_3
_geom_torsion_atom_site_label_4
_geom_torsion_site_symmetry_1
_geom_torsion_site_symmetry_2
_geom_torsion_site_symmetry_3
_geom_torsion_site_symmetry_4
_geom_torsion
_geom_torsion_publ_flag
C6 N1 N2 C3 . . . . -0.04(16) ?
C3 N4 N5 C6 . . . . -2.11(16) ?
C11 N7 N8 C9 . . . . -0.96(13) ?
C6 N7 N8 C9 . . . . -179.01(10) ?
C3 N14 N15 C16 . . . . 64.25(15) ?
N15 N14 C3 N2 . . . . 17.35(16) ?
N15 N14 C3 N4 . . . . -162.40(10) ?
N1 N2 C3 N14 . . . . 173.64(10) ?
N1 N2 C3 N4 . . . . -6.63(18) ?
N5 N4 C3 N14 . . . . -172.47(10) ?
N5 N4 C3 N2 . . . . 7.79(18) ?
N4 N5 C6 N1 . . . . -4.45(19) ?
N4 N5 C6 N7 . . . . 175.75(10) ?
N2 N1 C6 N5 . . . . 5.63(19) ?
N2 N1 C6 N7 . . . . -174.57(10) ?
C11 N7 C6 N5 . . . . 49.57(18) ?
N8 N7 C6 N5 . . . . -132.81(12) ?
C11 N7 C6 N1 . . . . -130.25(13) ?
N8 N7 C6 N1 . . . . 47.37(15) ?
N7 N8 C9 C10 . . . . 0.78(13) ?
N7 N8 C9 C13 . . . . -179.96(10) ?
N8 C9 C10 C11 . . . . -0.34(14) ?
C13 C9 C10 C11 . . . . -179.53(12) ?
N8 N7 C11 C10 . . . . 0.75(13) ?
C6 N7 C11 C10 . . . . 178.47(12) ?
N8 N7 C11 C12 . . . . -176.21(11) ?
C6 N7 C11 C12 . . . . 1.5(2) ?
C9 C10 C11 N7 . . . . -0.25(13) ?
C9 C10 C11 C12 . . . . 176.37(13) ?
N14 N15 C16 O17 . . . . 2.05(17) ?
N14 N15 C16 C18 . . . . -178.04(10) ?
O17 C16 C18 C19 . . . . -25.57(18) ?
N15 C16 C18 C19 . . . . 154.53(13) ?

loop_
_cod_related_entry_id
_cod_related_entry_database
_cod_related_entry_code
1 ChemSpider 30656207
